data_4128749
loop_
_publ_author_name
'Wang, Zhifang'
'Sikdar, Nivedita'
'Wang, Shi-Qiang'
'Li, Xia'
'Yu, Meihui'
'Bu, Xian-He'
'Chang, Ze'
'Zou, Xiaolong'
'Chen, Yao'
'Cheng, Peng'
'Yu, Kuang'
'Zaworotko, Michael J.'
'Zhang, Zhenjie'

_publ_section_title
;
 Soft Porous Crystal Based upon Organic Cages That Exhibit Guest-Induced
 Breathing and Selective Gas Separation.
;
_journal_issue 23
_journal_name_full 'Journal of the American Chemical Society'
_journal_page_first 9408
_journal_page_last 9414
_journal_paper_doi 10.1021/jacs.9b04319
_journal_volume 141
_journal_year 2019
_chemical_formula_moiety 'C60 H42 N8 O12, H2 O'
_chemical_formula_sum 'C60 H44 N8 O13'
_chemical_formula_weight 1085.03
_space_group_crystal_system monoclinic
_space_group_IT_number 14
_space_group_name_Hall '-P 2ybc'
_space_group_name_H-M_alt 'P 1 21/c 1'
_atom_sites_solution_hydrogens geom
_atom_sites_solution_primary direct
_atom_sites_solution_secondary difmap
_audit_creation_date 2019-03-21
_audit_creation_method
;
Olex2 1.2
(compiled 2018.05.29 svn.r3508 for OlexSys, GUI svn.r5506)
;
_cell_angle_alpha 90.00
_cell_angle_beta 103.318(7)
_cell_angle_gamma 90.00
_cell_formula_units_Z 4
_cell_length_a 18.6187(15)
_cell_length_b 15.7648(10)
_cell_length_c 17.9841(11)
_cell_measurement_reflns_used 1756
_cell_measurement_temperature 120.00(10)
_cell_measurement_theta_max 21.4430
_cell_measurement_theta_min 3.1460
_cell_volume 5136.7(6)
_computing_cell_refinement 'CrysAlisPro 1.171.39.46 (Rigaku OD, 2018)'
_computing_data_collection 'CrysAlisPro 1.171.39.46 (Rigaku OD, 2018)'
_computing_data_reduction 'CrysAlisPro 1.171.39.46 (Rigaku OD, 2018)'
_computing_molecular_graphics 'Olex2 (Dolomanov et al., 2009)'
_computing_publication_material 'Olex2 (Dolomanov et al., 2009)'
_computing_structure_refinement 'XL (Sheldrick, 2008)'
_computing_structure_solution 'XS (Sheldrick, 2008)'
_diffrn_ambient_environment N~2~
_diffrn_ambient_temperature 120.00(10)
_diffrn_detector 'CCD plate'
_diffrn_detector_area_resol_mean 16.2116
_diffrn_detector_type Eos
_diffrn_measured_fraction_theta_full 0.997
_diffrn_measured_fraction_theta_max 0.997
_diffrn_measurement_details
;
List of Runs (angles in degrees, time in seconds):

  # Type    Start    End  Width  t~exp~   \w     \q     \k     \f   Frames
--------------------------------------------------------------------------
  1  \w      1.00  85.00   0.75   42.50    --   18.78  57.00 -90.00  112
  2  \w    -54.00  -9.00   0.75   42.50    --  -20.03  19.00 120.00   60
  3  \w      9.00  52.50   0.75   42.50    --  -20.03  19.00 120.00   58
  4  \w    -40.00  25.25   0.75   42.50    --  -20.03  57.00-180.00   87
;
_diffrn_measurement_device 'four-circle diffractometer'
_diffrn_measurement_device_type 'SuperNova, Single source at offset/far, Eos'
_diffrn_measurement_method '\w scans'
_diffrn_orient_matrix_type 'CrysAlisPro convention (1999,Acta A55,543-557)'
_diffrn_orient_matrix_UB_11 0.0136059000
_diffrn_orient_matrix_UB_12 -0.0420620000
_diffrn_orient_matrix_UB_13 0.0059076000
_diffrn_orient_matrix_UB_21 -0.0340220000
_diffrn_orient_matrix_UB_22 -0.0132346000
_diffrn_orient_matrix_UB_23 0.0075703000
_diffrn_orient_matrix_UB_31 -0.0137483000
_diffrn_orient_matrix_UB_32 -0.0088653000
_diffrn_orient_matrix_UB_33 -0.0393969000
_diffrn_radiation_monochromator mirror
_diffrn_radiation_probe x-ray
_diffrn_radiation_type MoK\a
_diffrn_radiation_wavelength 0.71073
_diffrn_reflns_av_R_equivalents 0.0901
_diffrn_reflns_av_unetI/netI 0.1794
_diffrn_reflns_limit_h_max 12
_diffrn_reflns_limit_h_min -22
_diffrn_reflns_limit_k_max 16
_diffrn_reflns_limit_k_min -18
_diffrn_reflns_limit_l_max 21
_diffrn_reflns_limit_l_min -19
_diffrn_reflns_number 19152
_diffrn_reflns_theta_full 25.01
_diffrn_reflns_theta_max 25.01
_diffrn_reflns_theta_min 2.82
_diffrn_source 'micro-focus sealed X-ray tube'
_diffrn_source_type 'SuperNova (Mo) X-ray Source'
_exptl_absorpt_coefficient_mu 0.101
_exptl_absorpt_correction_T_max 1.00000
_exptl_absorpt_correction_T_min 0.61927
_exptl_absorpt_correction_type multi-scan
_exptl_absorpt_process_details
;
CrysAlisPro 1.171.39.46 (Rigaku Oxford Diffraction, 2018)
Empirical absorption correction using spherical harmonics,
 implemented in SCALE3 ABSPACK scaling algorithm.
;
_exptl_crystal_colour 'clear light colourless'
_exptl_crystal_colour_lustre clear
_exptl_crystal_colour_modifier light
_exptl_crystal_colour_primary colourless
_exptl_crystal_density_diffrn 1.403
_exptl_crystal_density_method 'not measured'
_exptl_crystal_description plate
_exptl_crystal_F_000 2256
_exptl_crystal_size_max 0.005
_exptl_crystal_size_mid 0.003
_exptl_crystal_size_min 0.002
_refine_diff_density_max 0.295
_refine_diff_density_min -0.287
_refine_diff_density_rms 0.069
_refine_ls_extinction_method none
_refine_ls_goodness_of_fit_ref 1.039
_refine_ls_hydrogen_treatment constr
_refine_ls_matrix_type full
_refine_ls_number_parameters 733
_refine_ls_number_reflns 9030
_refine_ls_number_restraints 0
_refine_ls_restrained_S_all 1.039
_refine_ls_R_factor_all 0.1983
_refine_ls_R_factor_gt 0.0908
_refine_ls_shift/su_max 0.001
_refine_ls_shift/su_mean 0.000
_refine_ls_structure_factor_coef Fsqd
_refine_ls_weighting_details 'calc w=1/[\s^2^(Fo^2^)+(0.0616P)^2^+0.0000P] where P=(Fo^2^+2Fc^2^)/3'
_refine_ls_weighting_scheme calc
_refine_ls_wR_factor_gt 0.1720
_refine_ls_wR_factor_ref 0.2233
_reflns_number_gt 4132
_reflns_number_total 9030
_reflns_threshold_expression >2sigma(I)
_cod_data_source_file ja9b04319_si_002.cif
_cod_data_source_block NKPOC-1-alfa
_cod_database_code 4128749
_reflns_odcompleteness_completeness 99.72
_reflns_odcompleteness_iscentric 1
_reflns_odcompleteness_theta 26.32
_olex2_refinement_description
;
1. Fixed Uiso
 At 1.2 times of:
  All C(H) groups, All C(H,H) groups
 At 1.5 times of:
  All O(H,H) groups
2.a Free rotating group:
 O13(H13A,H13B)
2.b Secondary CH2 refined with riding coordinates:
 C40(H40A,H40B), C21(H21A,H21B), C39(H39A,H39B), C41(H41A,H41B), C2(H2A,H2B),
 C22(H22A,H22B), C59(H59A,H59B), C1(H1A,H1B), C60(H60A,H60B), C19(H19A,H19B),
 C20(H20A,H20B), C42(H42A,H42B)
2.c Aromatic/amide H refined with riding coordinates:
 C33(H33), C12(H12), C13(H13), C7(H7), C29(H29), C14(H14), C34(H34), C48(H48),
 C28(H28), C27(H27), C49(H49), C9(H9), C53(H53), C52(H52), C47(H47), C8(H8),
 C54(H54), C32(H32)
;
_olex2_date_sample_data_collection 2018-12-24
_olex2_submission_special_instructions 'No special instructions were received'
_oxdiff_exptl_absorpt_empirical_details
;
Empirical correction (ABSPACK) includes:
- Absorption correction using spherical harmonics
- Frame scaling
;
_oxdiff_exptl_absorpt_empirical_full_max 1.559
_oxdiff_exptl_absorpt_empirical_full_min 0.550

loop_
_space_group_symop_id
_space_group_symop_operation_xyz
1 'x, y, z'
2 '-x, y+1/2, -z+1/2'
3 '-x, -y, -z'
4 'x, -y-1/2, z-1/2'

loop_
_atom_site_label
_atom_site_type_symbol
_atom_site_fract_x
_atom_site_fract_y
_atom_site_fract_z
_atom_site_U_iso_or_equiv
_atom_site_adp_type
_atom_site_occupancy
_atom_site_calc_flag
_atom_site_refinement_flags_posn
O8 O 0.3688(2) 0.9306(3) 0.01687(19) 0.0375(10) Uani 1 d .
O7 O 0.4086(2) 0.6570(3) -0.0459(2) 0.0368(10) Uani 1 d .
O1 O 0.38922(19) 0.9263(2) -0.14788(19) 0.0346(10) Uani 1 d .
N2 N 0.3489(2) 0.8637(3) -0.2656(2) 0.0326(12) Uani 1 d .
O11 O 0.9116(2) 0.5857(3) -0.0049(2) 0.0480(12) Uani 1 d .
N1 N 0.2739(2) 0.7431(3) -0.1806(2) 0.0321(12) Uani 1 d .
O3 O 0.8952(2) 0.7635(3) -0.1997(2) 0.0482(12) Uani 1 d .
O10 O 0.3638(2) 0.4863(2) -0.1013(2) 0.0421(11) Uani 1 d .
O4 O 0.9411(2) 1.0175(3) -0.0772(2) 0.0444(11) Uani 1 d .
N6 N 0.3693(2) 0.7925(3) -0.0255(2) 0.0287(11) Uani 1 d .
O5 O 0.9614(2) 0.6302(3) 0.1645(2) 0.0450(11) Uani 1 d .
O12 O 0.9454(2) 0.5926(3) -0.2491(2) 0.0511(12) Uani 1 d .
N3 N 0.9375(3) 0.8814(3) -0.1289(3) 0.0349(12) Uani 1 d .
O6 O 0.9158(2) 0.8828(3) 0.0368(2) 0.0450(11) Uani 1 d .
C31 C 0.6250(3) 0.7921(4) 0.0294(3) 0.0267(14) Uani 1 d .
C33 C 0.5643(3) 0.7412(4) 0.0010(3) 0.0294(14) Uani 1 d .
H33 H 0.5709 0.6852 -0.0121 0.035 Uiso 1 calc R
C37 C 0.4217(3) 0.7314(4) -0.0293(3) 0.0303(14) Uani 1 d .
O2 O 0.3454(2) 0.8095(3) -0.3861(2) 0.0438(11) Uani 1 d .
C12 C 0.6979(3) 0.9581(4) -0.1297(3) 0.0321(14) Uani 1 d .
H12 H 0.6591 0.9891 -0.1187 0.039 Uiso 1 calc R
C36 C 0.4943(3) 0.7735(4) -0.0077(3) 0.0260(13) Uani 1 d .
C6 C 0.4750(3) 0.8702(4) -0.2203(3) 0.0287(14) Uani 1 d .
C30 C 0.7016(3) 0.7596(4) 0.0499(3) 0.0304(14) Uani 1 d .
N5 N 0.9570(3) 0.7563(3) 0.0983(3) 0.0386(13) Uani 1 d .
C13 C 0.7419(3) 0.8350(4) -0.1849(3) 0.0315(14) Uani 1 d .
H13 H 0.7333 0.7831 -0.2100 0.038 Uiso 1 calc R
C7 C 0.5455(3) 0.8855(3) -0.1791(3) 0.0310(14) Uani 1 d .
H7 H 0.5535 0.9118 -0.1316 0.037 Uiso 1 calc R
C29 C 0.7157(3) 0.6791(4) 0.0834(3) 0.0335(15) Uani 1 d .
H29 H 0.6761 0.6449 0.0874 0.040 Uiso 1 calc R
C14 C 0.7692(3) 0.9861(4) -0.1028(3) 0.0322(14) Uani 1 d .
H14 H 0.7787 1.0359 -0.0745 0.039 Uiso 1 calc R
C17 C 0.8841(3) 0.8269(4) -0.1655(3) 0.0348(15) Uani 1 d .
O9 O 0.3937(2) 0.6541(3) -0.2987(2) 0.0478(12) Uani 1 d .
C5 C 0.4605(3) 0.8329(3) -0.2924(3) 0.0283(14) Uani 1 d .
C25 C 0.8310(3) 0.7770(4) 0.0662(3) 0.0307(14) Uani 1 d .
C10 C 0.6056(3) 0.8610(4) -0.2095(3) 0.0299(14) Uani 1 d .
C34 C 0.5419(3) 0.9090(4) 0.0421(3) 0.0314(14) Uani 1 d .
H34 H 0.5347 0.9647 0.0559 0.038 Uiso 1 calc R
N4 N 1.0336(2) 0.7452(3) -0.0339(3) 0.0386(13) Uani 1 d .
C48 C 0.5360(3) 0.4999(4) -0.0892(3) 0.0363(16) Uani 1 d .
H48 H 0.5306 0.4654 -0.0489 0.044 Uiso 1 calc R
C16 C 0.8116(3) 0.8630(4) -0.1594(3) 0.0305(14) Uani 1 d .
C28 C 0.7613(3) 0.8080(4) 0.0397(3) 0.0317(14) Uani 1 d .
H28 H 0.7538 0.8604 0.0154 0.038 Uiso 1 calc R
C46 C 0.4841(3) 0.5846(4) -0.1992(3) 0.0318(14) Uani 1 d .
C45 C 0.4754(3) 0.5333(4) -0.1375(3) 0.0310(14) Uani 1 d .
N7 N 0.3602(3) 0.5785(3) -0.2023(2) 0.0333(12) Uani 1 d .
C40 C 0.2508(3) 0.7943(3) -0.1210(3) 0.0300(14) Uani 1 d .
H40A H 0.1984 0.7855 -0.1254 0.036 Uiso 1 calc R
H40B H 0.2578 0.8538 -0.1310 0.036 Uiso 1 calc R
C18 C 0.9066(3) 0.9549(4) -0.1027(3) 0.0346(15) Uani 1 d .
C27 C 0.7873(3) 0.6489(4) 0.1110(3) 0.0351(15) Uani 1 d .
H27 H 0.7956 0.5957 0.1338 0.042 Uiso 1 calc R
C11 C 0.6824(3) 0.8833(4) -0.1737(3) 0.0313(14) Uani 1 d .
N8 N 0.9479(3) 0.5943(3) -0.1194(3) 0.0385(13) Uani 1 d .
C21 C 1.0656(3) 0.7221(4) 0.0460(3) 0.0444(17) Uani 1 d .
H21A H 1.1185 0.7315 0.0562 0.053 Uiso 1 calc R
H21B H 1.0579 0.6619 0.0519 0.053 Uiso 1 calc R
C49 C 0.6058(3) 0.5175(4) -0.1003(3) 0.0348(15) Uani 1 d .
H49 H 0.6470 0.4955 -0.0663 0.042 Uiso 1 calc R
C23 C 0.9260(3) 0.6872(4) 0.1266(3) 0.0354(15) Uani 1 d .
C58 C 0.9139(3) 0.5937(4) -0.1965(4) 0.0412(16) Uani 1 d .
C24 C 0.9037(3) 0.8155(4) 0.0642(3) 0.0357(15) Uani 1 d .
C15 C 0.8264(3) 0.9389(4) -0.1186(3) 0.0323(14) Uani 1 d .
C50 C 0.6156(3) 0.5677(4) -0.1617(3) 0.0328(15) Uani 1 d .
C56 C 0.8218(3) 0.5874(4) -0.1280(3) 0.0372(15) Uani 1 d .
C4 C 0.3802(3) 0.8293(4) -0.3237(3) 0.0330(15) Uani 1 d .
C39 C 0.2912(3) 0.7749(4) -0.0399(3) 0.0332(15) Uani 1 d .
H39A H 0.2699 0.8084 -0.0051 0.040 Uiso 1 calc R
H39B H 0.2842 0.7155 -0.0293 0.040 Uiso 1 calc R
C9 C 0.5886(3) 0.8202(4) -0.2815(3) 0.0352(15) Uani 1 d .
H9 H 0.6274 0.8022 -0.3022 0.042 Uiso 1 calc R
C51 C 0.6911(3) 0.5807(4) -0.1732(3) 0.0362(15) Uani 1 d .
C53 C 0.7534(3) 0.5830(4) -0.1122(3) 0.0401(16) Uani 1 d .
H53 H 0.7483 0.5816 -0.0620 0.048 Uiso 1 calc R
C35 C 0.4825(3) 0.8571(4) 0.0138(3) 0.0278(14) Uani 1 d .
C57 C 0.8964(3) 0.5898(4) -0.0748(4) 0.0380(15) Uani 1 d .
C41 C 0.2507(3) 0.6548(3) -0.1756(3) 0.0314(14) Uani 1 d .
H41A H 0.1972 0.6529 -0.1897 0.038 Uiso 1 calc R
H41B H 0.2660 0.6369 -0.1227 0.038 Uiso 1 calc R
C43 C 0.4104(3) 0.6133(4) -0.2412(3) 0.0366(16) Uani 1 d .
C2 C 0.2699(3) 0.8649(4) -0.2722(3) 0.0355(15) Uani 1 d .
H2A H 0.2455 0.8830 -0.3233 0.043 Uiso 1 calc R
H2B H 0.2585 0.9059 -0.2364 0.043 Uiso 1 calc R
C52 C 0.7020(3) 0.5859(4) -0.2481(3) 0.0371(15) Uani 1 d .
H52 H 0.6612 0.5855 -0.2892 0.045 Uiso 1 calc R
C47 C 0.5528(3) 0.6015(4) -0.2106(3) 0.0365(15) Uani 1 d .
H47 H 0.5578 0.6358 -0.2512 0.044 Uiso 1 calc R
C38 C 0.4023(3) 0.8678(4) 0.0026(3) 0.0322(15) Uani 1 d .
C8 C 0.5183(3) 0.8060(4) -0.3220(3) 0.0370(15) Uani 1 d .
H8 H 0.5095 0.7784 -0.3689 0.044 Uiso 1 calc R
C22 C 1.0357(3) 0.7694(4) 0.1062(3) 0.0394(16) Uani 1 d .
H22A H 1.0618 0.7506 0.1565 0.047 Uiso 1 calc R
H22B H 1.0451 0.8296 0.1024 0.047 Uiso 1 calc R
C3 C 0.4020(3) 0.8907(4) -0.2034(3) 0.0306(14) Uani 1 d .
C54 C 0.7726(3) 0.5915(4) -0.2620(3) 0.0393(16) Uani 1 d .
H54 H 0.7786 0.5953 -0.3118 0.047 Uiso 1 calc R
C59 C 1.0267(3) 0.5963(4) -0.0885(3) 0.0452(17) Uani 1 d .
H59A H 1.0507 0.5609 -0.1196 0.054 Uiso 1 calc R
H59B H 1.0375 0.5727 -0.0373 0.054 Uiso 1 calc R
C1 C 0.2399(3) 0.7774(4) -0.2562(3) 0.0374(15) Uani 1 d .
H1A H 0.1871 0.7819 -0.2609 0.045 Uiso 1 calc R
H1B H 0.2478 0.7377 -0.2948 0.045 Uiso 1 calc R
C32 C 0.6123(3) 0.8775(4) 0.0495(3) 0.0346(15) Uani 1 d .
H32 H 0.6525 0.9127 0.0681 0.042 Uiso 1 calc R
C60 C 1.0585(3) 0.6850(4) -0.0853(3) 0.0475(18) Uani 1 d .
H60A H 1.1119 0.6808 -0.0698 0.057 Uiso 1 calc R
H60B H 1.0464 0.7084 -0.1366 0.057 Uiso 1 calc R
C19 C 1.0160(3) 0.8712(4) -0.1227(3) 0.0447(17) Uani 1 d .
H19A H 1.0374 0.9264 -0.1281 0.054 Uiso 1 calc R
H19B H 1.0233 0.8359 -0.1645 0.054 Uiso 1 calc R
C44 C 0.3953(3) 0.5280(4) -0.1419(3) 0.0352(15) Uani 1 d .
C55 C 0.8327(3) 0.5914(4) -0.2023(3) 0.0368(15) Uani 1 d .
C26 C 0.8451(3) 0.6996(4) 0.1036(3) 0.0343(15) Uani 1 d .
C20 C 1.0566(3) 0.8321(4) -0.0483(3) 0.0388(16) Uani 1 d .
H20A H 1.1089 0.8314 -0.0474 0.047 Uiso 1 calc R
H20B H 1.0499 0.8683 -0.0068 0.047 Uiso 1 calc R
C42 C 0.2807(3) 0.5903(4) -0.2256(3) 0.0391(16) Uani 1 d .
H42A H 0.2567 0.5361 -0.2233 0.047 Uiso 1 calc R
H42B H 0.2680 0.6094 -0.2782 0.047 Uiso 1 calc R
O13 O 0.9008(3) 1.0080(3) -0.2678(3) 0.0701(15) Uani 1 d .
H13A H 0.9434 1.0303 -0.2599 0.105 Uiso 1 d G
H13B H 0.8703 1.0384 -0.2990 0.105 Uiso 1 d G

loop_
_atom_site_aniso_label
_atom_site_aniso_U_11
_atom_site_aniso_U_22
_atom_site_aniso_U_33
_atom_site_aniso_U_23
_atom_site_aniso_U_13
_atom_site_aniso_U_12
O8 0.056(3) 0.026(3) 0.033(2) -0.004(2) 0.0170(19) 0.008(2)
O7 0.051(3) 0.018(2) 0.045(2) -0.005(2) 0.018(2) -0.002(2)
O1 0.050(3) 0.027(2) 0.031(2) -0.003(2) 0.0173(18) -0.004(2)
N2 0.044(3) 0.025(3) 0.032(3) 0.000(2) 0.015(2) -0.002(3)
O11 0.056(3) 0.045(3) 0.043(3) -0.002(2) 0.012(2) 0.002(2)
N1 0.048(3) 0.018(3) 0.035(3) -0.003(2) 0.019(2) -0.001(2)
O3 0.060(3) 0.033(3) 0.059(3) -0.011(2) 0.030(2) 0.004(2)
O10 0.064(3) 0.017(2) 0.054(2) -0.001(2) 0.032(2) -0.005(2)
O4 0.056(3) 0.025(3) 0.054(3) -0.004(2) 0.015(2) -0.012(2)
N6 0.043(3) 0.018(3) 0.029(3) -0.003(2) 0.016(2) -0.001(2)
O5 0.055(3) 0.036(3) 0.046(2) 0.009(2) 0.018(2) 0.011(2)
O12 0.062(3) 0.038(3) 0.062(3) -0.006(2) 0.033(2) 0.003(2)
N3 0.039(3) 0.021(3) 0.048(3) 0.003(3) 0.016(2) 0.001(3)
O6 0.053(3) 0.036(3) 0.050(3) 0.010(2) 0.018(2) -0.007(2)
C31 0.051(4) 0.017(3) 0.018(3) 0.001(3) 0.019(3) -0.003(3)
C33 0.052(4) 0.016(3) 0.024(3) -0.002(3) 0.016(3) -0.008(3)
C37 0.058(4) 0.017(4) 0.020(3) 0.002(3) 0.019(3) 0.006(3)
O2 0.065(3) 0.040(3) 0.029(2) -0.004(2) 0.015(2) -0.009(2)
C12 0.047(4) 0.024(4) 0.029(3) -0.002(3) 0.018(3) 0.000(3)
C36 0.042(4) 0.021(4) 0.018(3) 0.000(3) 0.012(2) -0.005(3)
C6 0.044(4) 0.019(3) 0.030(3) 0.005(3) 0.020(3) 0.000(3)
C30 0.046(4) 0.022(4) 0.026(3) -0.007(3) 0.012(3) -0.007(3)
N5 0.042(3) 0.027(3) 0.050(3) 0.003(3) 0.017(2) 0.003(3)
C13 0.045(4) 0.023(4) 0.029(3) 0.000(3) 0.013(3) 0.006(3)
C7 0.052(4) 0.019(3) 0.029(3) -0.002(3) 0.023(3) -0.002(3)
C29 0.049(4) 0.021(4) 0.036(3) -0.003(3) 0.022(3) -0.011(3)
C14 0.046(4) 0.021(3) 0.030(3) 0.003(3) 0.009(3) 0.002(3)
C17 0.042(4) 0.032(4) 0.033(3) 0.003(3) 0.013(3) -0.002(3)
O9 0.068(3) 0.038(3) 0.041(2) 0.012(2) 0.019(2) -0.003(2)
C5 0.046(4) 0.015(3) 0.028(3) -0.001(3) 0.017(3) -0.011(3)
C25 0.040(4) 0.025(4) 0.030(3) -0.003(3) 0.014(3) -0.007(3)
C10 0.048(4) 0.018(3) 0.028(3) 0.006(3) 0.019(3) -0.002(3)
C34 0.051(4) 0.021(4) 0.023(3) 0.005(3) 0.010(3) 0.005(3)
N4 0.052(3) 0.025(3) 0.043(3) -0.002(3) 0.020(3) -0.003(3)
C48 0.066(5) 0.018(4) 0.035(3) -0.008(3) 0.032(3) -0.003(3)
C16 0.036(4) 0.027(4) 0.030(3) -0.001(3) 0.012(3) -0.003(3)
C28 0.037(4) 0.029(4) 0.030(3) 0.003(3) 0.008(3) 0.001(3)
C46 0.041(4) 0.019(4) 0.037(3) -0.009(3) 0.013(3) 0.001(3)
C45 0.047(4) 0.014(3) 0.034(3) -0.007(3) 0.015(3) -0.005(3)
N7 0.048(3) 0.025(3) 0.030(3) 0.001(2) 0.013(2) -0.004(3)
C40 0.035(3) 0.020(3) 0.038(3) -0.002(3) 0.016(3) 0.000(3)
C18 0.050(4) 0.027(4) 0.028(3) 0.008(3) 0.011(3) -0.002(3)
C27 0.046(4) 0.027(4) 0.037(3) -0.002(3) 0.020(3) -0.002(3)
C11 0.047(4) 0.022(4) 0.031(3) 0.008(3) 0.019(3) 0.003(3)
N8 0.055(3) 0.026(3) 0.040(3) -0.004(2) 0.023(3) 0.003(3)
C21 0.047(4) 0.032(4) 0.058(4) 0.007(3) 0.020(3) 0.006(3)
C49 0.047(4) 0.024(4) 0.036(3) -0.005(3) 0.014(3) 0.002(3)
C23 0.055(4) 0.028(4) 0.027(3) 0.002(3) 0.017(3) 0.001(3)
C58 0.060(5) 0.019(4) 0.052(4) -0.001(3) 0.027(4) 0.002(3)
C24 0.048(4) 0.035(4) 0.026(3) -0.004(3) 0.013(3) 0.000(4)
C15 0.043(4) 0.024(4) 0.031(3) 0.002(3) 0.012(3) -0.004(3)
C50 0.053(4) 0.018(3) 0.037(3) -0.005(3) 0.029(3) -0.004(3)
C56 0.058(4) 0.021(4) 0.036(3) -0.003(3) 0.017(3) 0.004(3)
C4 0.060(4) 0.021(4) 0.021(3) -0.003(3) 0.015(3) -0.006(3)
C39 0.050(4) 0.021(4) 0.031(3) 0.002(3) 0.016(3) 0.002(3)
C9 0.051(4) 0.032(4) 0.031(3) -0.003(3) 0.026(3) -0.003(3)
C51 0.057(4) 0.017(3) 0.040(4) -0.003(3) 0.022(3) -0.007(3)
C53 0.058(4) 0.026(4) 0.044(4) -0.002(3) 0.026(3) 0.000(3)
C35 0.049(4) 0.015(3) 0.020(3) -0.002(3) 0.010(3) -0.004(3)
C57 0.059(4) 0.016(4) 0.043(4) -0.001(3) 0.021(3) 0.006(3)
C41 0.038(3) 0.022(4) 0.037(3) -0.003(3) 0.014(3) -0.007(3)
C43 0.067(5) 0.016(4) 0.034(3) -0.007(3) 0.026(3) -0.007(3)
C2 0.048(4) 0.028(4) 0.030(3) 0.006(3) 0.008(3) 0.003(3)
C52 0.057(4) 0.025(4) 0.031(3) -0.002(3) 0.011(3) -0.007(3)
C47 0.055(4) 0.025(4) 0.030(3) -0.002(3) 0.010(3) -0.001(3)
C38 0.055(4) 0.019(4) 0.027(3) 0.006(3) 0.018(3) 0.003(3)
C8 0.053(4) 0.031(4) 0.031(3) -0.005(3) 0.019(3) -0.009(3)
C22 0.037(4) 0.041(4) 0.040(3) -0.001(3) 0.007(3) -0.002(3)
C3 0.049(4) 0.018(3) 0.025(3) 0.005(3) 0.009(3) -0.004(3)
C54 0.061(4) 0.018(4) 0.046(4) -0.005(3) 0.028(3) -0.011(3)
C59 0.053(4) 0.033(4) 0.055(4) -0.005(3) 0.023(3) 0.004(4)
C1 0.047(4) 0.033(4) 0.032(3) 0.002(3) 0.010(3) -0.009(3)
C32 0.046(4) 0.030(4) 0.027(3) 0.004(3) 0.006(3) -0.004(3)
C60 0.050(4) 0.038(4) 0.061(4) -0.001(4) 0.026(3) 0.002(4)
C19 0.047(4) 0.035(4) 0.057(4) 0.002(4) 0.021(3) 0.001(3)
C44 0.058(4) 0.015(3) 0.039(4) -0.010(3) 0.022(3) -0.004(3)
C55 0.053(4) 0.021(4) 0.039(4) -0.006(3) 0.015(3) -0.007(3)
C26 0.053(4) 0.028(4) 0.026(3) -0.002(3) 0.018(3) -0.002(3)
C20 0.047(4) 0.033(4) 0.044(4) 0.007(3) 0.028(3) 0.004(3)
C42 0.056(4) 0.026(4) 0.039(3) -0.011(3) 0.018(3) -0.008(3)
O13 0.076(4) 0.065(4) 0.075(4) 0.016(3) 0.029(3) 0.010(3)

loop_
_atom_type_symbol
_atom_type_description
_atom_type_scat_dispersion_real
_atom_type_scat_dispersion_imag
_atom_type_scat_source
C C 0.0033 0.0016 'International Tables Vol C Tables 4.2.6.8 and 6.1.1.4'
H H 0.0000 0.0000 'International Tables Vol C Tables 4.2.6.8 and 6.1.1.4'
N N 0.0061 0.0033 'International Tables Vol C Tables 4.2.6.8 and 6.1.1.4'
O O 0.0106 0.0060 'International Tables Vol C Tables 4.2.6.8 and 6.1.1.4'

loop_
_geom_angle_atom_site_label_1
_geom_angle_atom_site_label_2
_geom_angle_atom_site_label_3
_geom_angle
C4 N2 C2 121.8(5)
C3 N2 C4 112.1(5)
C3 N2 C2 126.0(5)
C41 N1 C40 109.4(4)
C1 N1 C40 109.5(4)
C1 N1 C41 109.7(4)
C37 N6 C39 123.4(5)
C38 N6 C37 110.9(5)
C38 N6 C39 125.2(5)
C17 N3 C18 111.7(5)
C17 N3 C19 125.2(5)
C18 N3 C19 122.9(5)
C33 C31 C30 123.4(5)
C33 C31 C32 118.1(5)
C32 C31 C30 118.0(5)
C36 C33 C31 120.1(5)
O7 C37 N6 125.2(6)
O7 C37 C36 127.9(5)
N6 C37 C36 106.8(5)
C14 C12 C11 121.3(5)
C33 C36 C37 130.7(5)
C33 C36 C35 121.3(5)
C35 C36 C37 107.6(5)
C7 C6 C5 122.2(5)
C7 C6 C3 130.8(5)
C5 C6 C3 106.9(5)
C29 C30 C31 119.7(5)
C28 C30 C31 122.0(5)
C28 C30 C29 118.3(5)
C23 N5 C24 111.9(5)
C23 N5 C22 124.9(5)
C24 N5 C22 123.1(5)
C16 C13 C11 120.4(5)
C6 C7 C10 119.2(5)
C27 C29 C30 122.2(5)
C12 C14 C15 118.8(5)
O3 C17 N3 125.0(6)
O3 C17 C16 127.7(6)
N3 C17 C16 107.2(5)
C6 C5 C4 109.5(5)
C8 C5 C6 119.5(5)
C8 C5 C4 131.1(5)
C28 C25 C24 129.8(6)
C28 C25 C26 122.8(5)
C26 C25 C24 107.4(5)
C7 C10 C11 122.9(5)
C7 C10 C9 116.8(5)
C9 C10 C11 120.0(5)
C35 C34 C32 119.1(5)
C21 N4 C60 109.8(5)
C21 N4 C20 109.5(5)
C60 N4 C20 110.0(4)
C45 C48 C49 119.8(5)
C13 C16 C17 131.9(5)
C13 C16 C15 121.1(5)
C15 C16 C17 107.0(5)
C25 C28 C30 118.7(5)
C45 C46 C43 108.4(5)
C47 C46 C45 120.7(5)
C47 C46 C43 130.9(5)
C48 C45 C46 119.7(5)
C48 C45 C44 133.6(5)
C46 C45 C44 106.8(5)
C43 N7 C42 123.9(5)
C44 N7 C43 111.6(5)
C44 N7 C42 124.4(5)
N1 C40 C39 115.1(4)
O4 C18 N3 124.9(6)
O4 C18 C15 129.6(6)
N3 C18 C15 105.4(5)
C26 C27 C29 118.2(6)
C12 C11 C10 119.9(5)
C13 C11 C12 118.1(5)
C13 C11 C10 122.0(5)
C58 N8 C57 111.2(5)
C58 N8 C59 125.1(5)
C57 N8 C59 123.7(5)
N4 C21 C22 116.2(5)
C48 C49 C50 121.4(6)
O5 C23 N5 124.4(6)
O5 C23 C26 129.4(6)
N5 C23 C26 106.1(5)
O12 C58 N8 125.8(6)
O12 C58 C55 127.2(6)
N8 C58 C55 107.0(5)
O6 C24 N5 125.7(6)
O6 C24 C25 128.4(6)
N5 C24 C25 105.9(5)
C14 C15 C16 120.1(5)
C14 C15 C18 131.5(6)
C16 C15 C18 108.3(5)
C49 C50 C51 119.1(5)
C47 C50 C49 118.0(5)
C47 C50 C51 122.9(5)
C53 C56 C57 129.9(5)
C53 C56 C55 123.1(6)
C55 C56 C57 107.0(5)
N2 C4 C5 104.9(4)
O2 C4 N2 124.4(6)
O2 C4 C5 130.4(5)
N6 C39 C40 113.0(4)
C8 C9 C10 123.3(5)
C53 C51 C50 122.5(5)
C53 C51 C52 118.0(5)
C52 C51 C50 119.4(5)
C56 C53 C51 118.8(5)
C36 C35 C38 106.7(5)
C34 C35 C36 119.7(5)
C34 C35 C38 133.5(6)
O11 C57 N8 124.7(6)
O11 C57 C56 128.0(5)
N8 C57 C56 107.2(5)
N1 C41 C42 115.9(4)
O9 C43 C46 129.2(5)
O9 C43 N7 124.9(6)
N7 C43 C46 105.8(5)
N2 C2 C1 112.2(5)
C54 C52 C51 121.5(5)
C46 C47 C50 120.5(5)
O8 C38 N6 124.5(5)
O8 C38 C35 127.7(6)
N6 C38 C35 107.8(5)
C9 C8 C5 118.9(5)
N5 C22 C21 112.8(5)
O1 C3 N2 124.7(5)
O1 C3 C6 128.7(5)
N2 C3 C6 106.5(5)
C55 C54 C52 119.7(5)
N8 C59 C60 112.9(5)
N1 C1 C2 113.9(5)
C34 C32 C31 121.7(5)
N4 C60 C59 116.2(5)
N3 C19 C20 113.8(5)
O10 C44 C45 127.9(6)
O10 C44 N7 124.8(6)
N7 C44 C45 107.3(5)
C56 C55 C58 107.6(5)
C54 C55 C58 133.7(5)
C54 C55 C56 118.8(5)
C25 C26 C23 108.5(5)
C27 C26 C25 119.6(6)
C27 C26 C23 131.8(6)
N4 C20 C19 115.5(5)
N7 C42 C41 113.4(4)

loop_
_geom_bond_atom_site_label_1
_geom_bond_atom_site_label_2
_geom_bond_distance
O8 C38 1.228(6)
O7 C37 1.221(6)
O1 C3 1.216(6)
N2 C4 1.416(6)
N2 C2 1.448(6)
N2 C3 1.377(6)
O11 C57 1.225(6)
N1 C40 1.484(6)
N1 C41 1.466(7)
N1 C1 1.464(6)
O3 C17 1.216(7)
O10 C44 1.228(6)
O4 C18 1.208(7)
N6 C37 1.383(7)
N6 C39 1.444(6)
N6 C38 1.379(7)
O5 C23 1.225(6)
O12 C58 1.223(6)
N3 C17 1.363(7)
N3 C18 1.420(7)
N3 C19 1.450(6)
O6 C24 1.213(7)
C31 C33 1.383(7)
C31 C30 1.479(7)
C31 C32 1.428(8)
C33 C36 1.375(7)
C37 C36 1.474(7)
O2 C4 1.201(6)
C12 C14 1.377(7)
C12 C11 1.412(7)
C36 C35 1.407(7)
C6 C7 1.373(7)
C6 C5 1.392(7)
C6 C3 1.495(7)
C30 C29 1.403(8)
C30 C28 1.395(7)
N5 C23 1.384(7)
N5 C24 1.396(7)
N5 C22 1.454(6)
C13 C16 1.347(7)
C13 C11 1.396(7)
C7 C10 1.408(7)
C29 C27 1.394(7)
C14 C15 1.380(7)
C17 C16 1.493(7)
O9 C43 1.197(6)
C5 C4 1.473(7)
C5 C8 1.373(7)
C25 C28 1.367(7)
C25 C24 1.491(7)
C25 C26 1.389(8)
C10 C11 1.471(7)
C10 C9 1.414(7)
C34 C35 1.376(7)
C34 C32 1.379(7)
N4 C21 1.468(7)
N4 C60 1.473(7)
N4 C20 1.476(7)
C48 C45 1.361(7)
C48 C49 1.389(7)
C16 C15 1.399(7)
C46 C45 1.412(7)
C46 C43 1.477(8)
C46 C47 1.367(7)
C45 C44 1.477(8)
N7 C43 1.403(7)
N7 C44 1.384(7)
N7 C42 1.454(6)
C40 C39 1.510(7)
C18 C15 1.477(8)
C27 C26 1.372(7)
N8 C58 1.385(7)
N8 C57 1.386(7)
N8 C59 1.446(7)
C21 C22 1.523(7)
C49 C50 1.405(7)
C23 C26 1.480(8)
C58 C55 1.493(8)
C50 C51 1.481(7)
C50 C47 1.396(7)
C56 C53 1.369(7)
C56 C57 1.494(8)
C56 C55 1.398(7)
C9 C8 1.363(7)
C51 C53 1.401(7)
C51 C52 1.411(7)
C35 C38 1.469(7)
C41 C42 1.545(7)
C2 C1 1.541(8)
C52 C54 1.396(7)
C54 C55 1.360(7)
C59 C60 1.514(8)
C19 C20 1.508(7)
